data_1557489
loop_
_publ_author_name
'Yamada, Koh-ichi'
'Oguma, Eiji'
'Nakagawa, Hiroko'
'Kawazura, Hiroshi'
'Miyamae, Hiroshi'

_publ_section_title
;
 Structure of the 1:1 Charge-Transfer Complex between
 Trithia[5]heterohelicene and 3,5-Dinitrobenzoic Acid. Deformation of
 Helicene Molecules in Crystals
;
_journal_name_full 'Acta Chemica Scandinavica'
_journal_page_first 438
_journal_page_last 442
_journal_paper_doi 10.3891/acta.chem.scand.50-0438
_journal_volume 50
_journal_year 1996
_chemical_formula_sum 'C23 H12 N2 O6 S3'
_chemical_formula_weight 508.56
_chemical_name_common
;
[5]TH
;
_space_group_IT_number 14
_space_group_name_Hall '-P 2yab'
_space_group_name_H-M_alt 'P 1 21/a 1'
_symmetry_cell_setting monoclinic
_symmetry_Int_Tables_number 14
_symmetry_space_group_name_Hall '-P 2yab'
_symmetry_space_group_name_H-M 'P 1 21/a 1'
_cell_angle_alpha 90.
_cell_angle_beta 91.75(2)
_cell_angle_gamma 90.
_cell_formula_units_Z 4
_cell_length_a 29.873(5)
_cell_length_b 7.662(2)
_cell_length_c 9.192(2)
_cell_volume 2102.9(8)
_diffrn_ambient_temperature 293
_diffrn_radiation_probe x-ray
_diffrn_radiation_type MoK\a
_diffrn_radiation_wavelength 0.71069
_exptl_absorpt_coefficient_mu 0.382
_exptl_crystal_density_diffrn 1.607
_exptl_crystal_F_000 1040
_refine_ls_number_reflns 3214
_refine_ls_R_factor_gt 0.074
_refine_ls_wR_factor_gt 0.079
_cod_data_source_file Acta-Chem-Scand-1996-50-438.cif
_cod_data_source_block 1
_cod_original_sg_symbol_H-M 'P 21/a'
_cod_database_code 1557489

loop_
_space_group_symop_id
_space_group_symop_operation_xyz
1 x,y,z
2 1/2-x,1/2+y,-z
3 -x,-y,-z
4 1/2+x,1/2-y,z

loop_
_atom_site_label
_atom_site_type_symbol
_atom_site_thermal_displace_type
_atom_site_fract_x
_atom_site_fract_y
_atom_site_fract_z
_atom_site_occupancy
_atom_site_U_iso_or_equiv
_atom_site_calc_flag
_atom_site_refinement_flags
_atom_site_disorder_assembly
_atom_site_disorder_group
S1 S Uiso 0.25596(5) -0.0987(2) 0.0346(2) 1.000 0.0567(6) . . . .
S2 S Uiso 0.05815(4) 0.1230(2) -0.02860(10) 1.000 0.0569(5) . . . .
S3 S Uiso 0.08720(10) 0.3884(2) 0.59990(10) 1.000 0.0647(6) . . . .
C1 C Uiso 0.2573(2) 0.0173(7) 0.1928(5) 1.000 0.055(2) . . . .
O1 O Uiso 0.01120(10) -0.1114(5) 0.3429(4) 1.000 0.0603(14) . . . .
O2 O Uiso 0.05450(10) -0.0713(5) 0.5418(3) 1.000 0.0519(14) . . . .
C2 C Uiso 0.2174(2) 0.0891(7) 0.2236(5) 1.000 0.0447(18) . . . .
C3 C Uiso 0.18220(10) 0.0503(6) 0.1191(5) 1.000 0.0356(15) . . . .
O3 O Uiso 0.21070(10) -0.2556(6) 0.5286(4) 1.000 0.0797(18) . . . .
C4 C Uiso 0.2003(2) -0.0470(6) 0.0040(5) 1.000 0.0413(16) . . . .
O4 O Uiso 0.23390(10) -0.4132(6) 0.3536(4) 1.000 0.0826(18) . . . .
O5 O Uiso 0.13730(10) -0.5124(5) -0.0686(4) 1.000 0.0573(14) . . . .
C5 C Uiso 0.1748(2) -0.0915(7) -0.1228(5) 1.000 0.0507(19) . . . .
C6 C Uiso 0.1321(2) -0.0381(7) -0.1357(5) 1.000 0.0478(19) . . . .
O6 O Uiso 0.07060(10) -0.4045(6) -0.0753(4) 1.000 0.0711(16) . . . .
C7 C Uiso 0.1130(2) 0.0535(6) -0.0204(5) 1.000 0.0410(16) . . . .
C8 C Uiso 0.13640(10) 0.0974(6) 0.1098(4) 1.000 0.0341(15) . . . .
C9 C Uiso 0.10640(10) 0.1853(6) 0.2105(5) 1.000 0.0366(16) . . . .
C10 C Uiso 0.0639(2) 0.2115(7) 0.1438(5) 1.000 0.0455(18) . . . .
C11 C Uiso 0.0288(2) 0.2990(8) 0.2092(6) 1.000 0.060(2) . . . .
C12 C Uiso 0.0355(2) 0.3631(7) 0.3461(6) 1.000 0.065(2) . . . .
C13 C Uiso 0.0755(2) 0.3307(6) 0.4209(5) 1.000 0.0469(19) . . . .
C14 C Uiso 0.11190(10) 0.2414(6) 0.3588(5) 1.000 0.0365(16) . . . .
C15 C Uiso 0.1465(2) 0.2154(7) 0.4663(5) 1.000 0.0494(19) . . . .
C16 C Uiso 0.1378(2) 0.2873(8) 0.5968(5) 1.000 0.059(2) . . . .
N1 N Uiso 0.20510(10) -0.3302(6) 0.4121(4) 1.000 0.0513(16) . . . .
N2 N Uiso 0.10640(10) -0.4336(5) -0.0147(4) 1.000 0.0452(15) . . . .
C17 C Uiso 0.08550(10) -0.2156(6) 0.3405(4) 1.000 0.0346(15) . . . .
C18 C Uiso 0.12660(10) -0.2327(6) 0.4101(4) 1.000 0.0362(15) . . . .
C19 C Uiso 0.16060(10) -0.3154(6) 0.3393(5) 1.000 0.0364(16) . . . .
C20 C Uiso 0.15500(10) -0.3829(6) 0.2014(5) 1.000 0.0390(16) . . . .
C21 C Uiso 0.11380(10) -0.3643(6) 0.1349(4) 1.000 0.0348(15) . . . .
C22 C Uiso 0.07850(10) -0.2821(6) 0.1999(5) 1.000 0.0372(16) . . . .
C23 C Uiso 0.0476(2) -0.1264(6) 0.4139(5) 1.000 0.0415(16) . . . .

loop_
_atom_type_symbol
_atom_type_description
_atom_type_scat_dispersion_real
_atom_type_scat_dispersion_imag
_atom_type_scat_source
C C 0.0033 0.0016 ' International Tables Vol C Tables 4.2.6.8 and 6.1.1.4'
N N 0.0061 0.0033 ' International Tables Vol C Tables 4.2.6.8 and 6.1.1.4'
O O 0.0106 0.0060 ' International Tables Vol C Tables 4.2.6.8 and 6.1.1.4'
S S 0.1246 0.1234 ' International Tables Vol C Tables 4.2.6.8 and 6.1.1.4'

loop_
_geom_angle_atom_site_label_1
_geom_angle_atom_site_label_2
_geom_angle_atom_site_label_3
_geom_angle
_geom_angle_site_symmetry_1
_geom_angle_site_symmetry_2
_geom_angle_site_symmetry_3
_geom_angle_publ_flag
C1 S1 C4 91.0(3) . . . yes
C7 S2 C10 90.8(3) . . . yes
C13 S3 C16 91.2(3) . . . yes
S1 C1 C2 113.2(4) . . . yes
C1 C2 C3 114.2(4) . . . no
C2 C3 C4 108.7(4) . . . no
C2 C3 C8 132.5(4) . . . no
C4 C3 C8 118.7(4) . . . no
S1 C4 C3 112.8(3) . . . yes
S1 C4 C5 124.9(4) . . . yes
C3 C4 C5 122.3(5) . . . no
C4 C5 C6 119.1(5) . . . no
C5 C6 C7 119.5(5) . . . no
S2 C7 C6 121.9(4) . . . yes
S2 C7 C8 114.2(3) . . . yes
C6 C7 C8 123.9(5) . . . no
C3 C8 C7 116.4(4) . . . no
C3 C8 C9 133.3(4) . . . no
C7 C8 C9 110.4(3) . . . no
C8 C9 C10 110.5(4) . . . no
C8 C9 C14 132.9(3) . . . no
C10 C9 C14 116.6(4) . . . no
S2 C10 C9 114.0(4) . . . yes
S2 C10 C11 121.9(4) . . . yes
C9 C10 C11 124.1(5) . . . no
C10 C11 C12 118.7(5) . . . no
C11 C12 C13 119.7(5) . . . no
S3 C13 C12 125.0(4) . . . yes
S3 C13 C14 111.8(4) . . . yes
C12 C13 C14 123.2(4) . . . no
C9 C14 C13 117.4(3) . . . no
C9 C14 C15 132.7(4) . . . no
C13 C14 C15 109.7(4) . . . no
C14 C15 C16 113.8(5) . . . no
S3 C16 C15 113.3(4) . . . yes
O3 N1 O4 123.8(3) . . . yes
O3 N1 C19 117.4(3) . . . yes
O4 N1 C19 118.9(4) . . . yes
O5 N2 O6 124.9(4) . . . yes
O5 N2 C21 117.4(3) . . . yes
O6 N2 C21 117.7(3) . . . yes
C18 C17 C22 120.1(3) . . . no
C18 C17 C23 120.7(4) . . . no
C22 C17 C23 119.2(3) . . . no
C17 C18 C19 119.0(4) . . . no
N1 C19 C18 119.3(4) . . . yes
N1 C19 C20 118.2(3) . . . yes
C18 C19 C20 122.6(3) . . . no
C19 C20 C21 117.2(3) . . . no
N2 C21 C20 119.0(3) . . . yes
N2 C21 C22 118.1(3) . . . yes
C20 C21 C22 123.0(4) . . . no
C17 C22 C21 118.1(3) . . . no
O1 C23 O2 124.6(5) . . . yes
O1 C23 C17 117.5(4) . . . yes
O2 C23 C17 117.9(5) . . . yes

loop_
_geom_bond_atom_site_label_1
_geom_bond_atom_site_label_2
_geom_bond_distance
_geom_bond_site_symmetry_1
_geom_bond_site_symmetry_2
_geom_bond_publ_flag
S1 C1 1.704(5) . . yes
S1 C4 1.724(6) . . yes
S2 C7 1.722(6) . . yes
S2 C10 1.727(5) . . yes
S3 C13 1.729(5) . . yes
S3 C16 1.700(7) . . yes
C1 C2 1.351(8) . . no
O1 C23 1.256(6) . . yes
C2 C3 1.434(7) . . no
O2 C23 1.260(5) . . yes
O3 N1 1.221(6) . . yes
C3 C8 1.415(4) . . no
C3 C4 1.415(7) . . no
C4 C5 1.415(7) . . no
O4 N1 1.209(5) . . yes
O5 N2 1.221(5) . . yes
C5 C6 1.341(8) . . no
C6 C7 1.407(7) . . no
O6 N2 1.211(5) . . yes
C7 C8 1.408(6) . . no
C8 C9 1.471(5) . . no
C9 C10 1.407(7) . . no
C9 C14 1.434(6) . . no
C10 C11 1.396(8) . . no
C11 C12 1.360(8) . . no
C12 C13 1.383(8) . . no
C13 C14 1.419(7) . . no
C14 C15 1.422(7) . . no
C15 C16 1.352(7) . . no
N1 C19 1.474(5) . . yes
N2 C21 1.484(5) . . yes
C17 C18 1.373(4) . . no
C17 C22 1.399(6) . . no
C17 C23 1.500(7) . . no
C18 C19 1.377(5) . . no
C19 C20 1.375(6) . . no
C20 C21 1.365(5) . . no
C21 C22 1.380(5) . . no

loop_
_geom_torsion_atom_site_label_1
_geom_torsion_atom_site_label_2
_geom_torsion_atom_site_label_3
_geom_torsion_atom_site_label_4
_geom_torsion
_geom_torsion_site_symmetry_1
_geom_torsion_site_symmetry_2
_geom_torsion_site_symmetry_3
_geom_torsion_site_symmetry_4
_geom_torsion_publ_flag
C4 S1 C1 C2 1.3(4) . . . . no
C1 S1 C4 C3 -3.5(4) . . . . no
C1 S1 C4 C5 175.1(5) . . . . no
C10 S2 C7 C6 179.6(4) . . . . no
C10 S2 C7 C8 -0.8(4) . . . . no
C7 S2 C10 C9 -1.8(4) . . . . no
C7 S2 C10 C11 178.9(5) . . . . no
C16 S3 C13 C12 175.8(5) . . . . no
C16 S3 C13 C14 -3.0(4) . . . . no
C13 S3 C16 C15 1.2(5) . . . . no
S1 C1 C2 C3 1.2(6) . . . . no
C1 C2 C3 C4 -3.7(6) . . . . no
C1 C2 C3 C8 179.8(5) . . . . no
C2 C3 C4 S1 4.6(5) . . . . no
C2 C3 C4 C5 -174.0(5) . . . . no
C8 C3 C4 S1 -178.3(3) . . . . no
C8 C3 C4 C5 3.1(7) . . . . no
C2 C3 C8 C7 171.8(5) . . . . no
C2 C3 C8 C9 -8.5(9) . . . . no
C4 C3 C8 C7 -4.5(6) . . . . no
C4 C3 C8 C9 175.2(5) . . . . no
S1 C4 C5 C6 -177.6(4) . . . . no
C3 C4 C5 C6 0.8(8) . . . . no
C4 C5 C6 C7 -3.0(8) . . . . no
C5 C6 C7 S2 -179.0(4) . . . . no
C5 C6 C7 C8 1.4(8) . . . . no
S2 C7 C8 C3 -177.2(3) . . . . no
S2 C7 C8 C9 3.1(5) . . . . no
C6 C7 C8 C3 2.5(7) . . . . no
C6 C7 C8 C9 -177.3(5) . . . . no
C3 C8 C9 C10 176.0(5) . . . . no
C3 C8 C9 C14 -6.3(9) . . . . no
C7 C8 C9 C10 -4.3(5) . . . . no
C7 C8 C9 C14 173.5(5) . . . . no
C8 C9 C10 S2 3.8(5) . . . . no
C8 C9 C10 C11 -176.9(5) . . . . no
C14 C9 C10 S2 -174.4(3) . . . . no
C14 C9 C10 C11 5.0(8) . . . . no
C8 C9 C14 C13 177.3(5) . . . . no
C8 C9 C14 C15 -8.0(9) . . . . no
C10 C9 C14 C13 -5.1(6) . . . . no
C10 C9 C14 C15 169.6(5) . . . . no
S2 C10 C11 C12 179.0(4) . . . . no
C9 C10 C11 C12 -0.3(9) . . . . no
C10 C11 C12 C13 -4.3(8) . . . . no
C11 C12 C13 S3 -174.6(4) . . . . no
C11 C12 C13 C14 4.0(8) . . . . no
S3 C13 C14 C9 179.7(3) . . . . no
S3 C13 C14 C15 3.9(5) . . . . no
C12 C13 C14 C9 0.9(7) . . . . no
C12 C13 C14 C15 -175.0(5) . . . . no
C9 C14 C15 C16 -178.0(5) . . . . no
C13 C14 C15 C16 -3.0(6) . . . . no
C14 C15 C16 S3 0.8(7) . . . . no
O3 N1 C19 C18 -5.6(6) . . . . no
O4 N1 C19 C18 175.0(4) . . . . no
O3 N1 C19 C20 173.3(4) . . . . no
O4 N1 C19 C20 -6.0(7) . . . . no
O5 N2 C21 C20 3.6(6) . . . . no
O6 N2 C21 C20 -174.8(4) . . . . no
O5 N2 C21 C22 -177.0(4) . . . . no
O6 N2 C21 C22 4.6(6) . . . . no
C18 C17 C22 C21 0.1(7) . . . . no
C22 C17 C18 C19 0.2(7) . . . . no
C23 C17 C18 C19 180.0(4) . . . . no
C22 C17 C23 O1 -1.9(6) . . . . no
C23 C17 C22 C21 -179.7(4) . . . . no
C22 C17 C23 O2 178.4(4) . . . . no
C18 C17 C23 O2 -1.4(7) . . . . no
C18 C17 C23 O1 178.3(4) . . . . no
C17 C18 C19 C20 -0.4(7) . . . . no
C17 C18 C19 N1 178.5(4) . . . . no
C18 C19 C20 C21 0.3(7) . . . . no
N1 C19 C20 C21 -178.6(4) . . . . no
C19 C20 C21 N2 179.4(4) . . . . no
C19 C20 C21 C22 0.0(7) . . . . no
N2 C21 C22 C17 -179.6(4) . . . . no
C20 C21 C22 C17 -0.2(7) . . . . no
